data_4030366
loop_
_publ_author_name
'Bixa, Thobela'
'Hunter, Roger'
'Andrijevic, Ana'
'Petersen, Wade'
'Su, Hong'
'Dhoro, Francis'

_publ_section_title
;
 Stereoselective Formation of Quaternary Stereogenic Centers via
 Alkylation of \a-Substituted Malonate-Imidazolidinones.
;
_journal_issue 2
_journal_name_full 'The Journal of organic chemistry'
_journal_page_first 762
_journal_page_last 769
_journal_paper_doi 10.1021/jo502140d
_journal_volume 80
_journal_year 2015
_chemical_absolute_configuration syn
_chemical_formula_sum 'C23 H34 N2 O4'
_chemical_formula_weight 402.52
_chemical_name_systematic
; 
 ? 
;
_space_group_IT_number 4
_symmetry_cell_setting monoclinic
_symmetry_space_group_name_Hall 'P 2yb'
_symmetry_space_group_name_H-M 'P 1 21 1'
_atom_sites_solution_hydrogens geom
_atom_sites_solution_primary direct
_atom_sites_solution_secondary difmap
_audit_creation_method SHELXL-97
_cell_angle_alpha 90.00
_cell_angle_beta 101.002(4)
_cell_angle_gamma 90.00
_cell_formula_units_Z 2
_cell_length_a 7.9977(16)
_cell_length_b 9.4736(18)
_cell_length_c 15.462(3)
_cell_measurement_reflns_used 8237
_cell_measurement_temperature 173(2)
_cell_measurement_theta_max 27.10
_cell_measurement_theta_min 1.34
_cell_volume 1150.0(4)
_computing_cell_refinement 'SAINT (7.60a, Bruker AXS Inc., Madison, WI, USA, 2006)'
_computing_data_collection 'SAINT (7.60a, Bruker AXS Inc., Madison, WI, USA, 2006)'
_computing_data_reduction 'SAINT (7.60a, Bruker AXS Inc., Madison, WI, USA, 2006)'
_computing_molecular_graphics 'X-Seed (Barbour, 2001)'
_computing_publication_material 'SHELXL-97 (Sheldrick, 2001)'
_computing_structure_refinement 'SHELXL-97 (Sheldrick, 1997)'
_computing_structure_solution 'SHELXS-97 (Sheldrick, 1997)'
_diffrn_ambient_temperature 173(2)
_diffrn_measured_fraction_theta_full 0.996
_diffrn_measured_fraction_theta_max 0.996
_diffrn_measurement_device_type 'Bruker Kappa Duo Apex II Diffractometer'
_diffrn_measurement_method '0.5\% \f scans and \w scans'
_diffrn_radiation_monochromator graphite
_diffrn_radiation_source 'fine-focus sealed tube'
_diffrn_radiation_type MoK\a
_diffrn_radiation_wavelength 0.71073
_diffrn_reflns_av_R_equivalents 0.0215
_diffrn_reflns_av_sigmaI/netI 0.0353
_diffrn_reflns_limit_h_max 9
_diffrn_reflns_limit_h_min -10
_diffrn_reflns_limit_k_max 12
_diffrn_reflns_limit_k_min -12
_diffrn_reflns_limit_l_max 19
_diffrn_reflns_limit_l_min -19
_diffrn_reflns_number 8237
_diffrn_reflns_theta_full 27.10
_diffrn_reflns_theta_max 27.10
_diffrn_reflns_theta_min 1.34
_diffrn_standards_decay_% 0
_diffrn_standards_interval_count 0
_diffrn_standards_interval_time 0
_diffrn_standards_number 0
_exptl_absorpt_coefficient_mu 0.079
_exptl_absorpt_correction_T_max 1.00
_exptl_absorpt_correction_T_min 0.875
_exptl_absorpt_correction_type multi-scan
_exptl_absorpt_process_details 'SADABS (Sheldrick, 1997)'
_exptl_crystal_colour colourless
_exptl_crystal_density_diffrn 1.162
_exptl_crystal_density_method 'not measured'
_exptl_crystal_description block
_exptl_crystal_F_000 436
_exptl_crystal_size_max 0.35
_exptl_crystal_size_mid 0.33
_exptl_crystal_size_min 0.12
_refine_diff_density_max 0.190
_refine_diff_density_min -0.250
_refine_diff_density_rms 0.036
_refine_ls_abs_structure_details 'Flack H D (1983), Acta Cryst. A39, 876-881'
_refine_ls_abs_structure_Flack 1.9(10)
_refine_ls_extinction_coef 0.009(3)
_refine_ls_extinction_expression Fc^*^=kFc[1+0.001xFc^2^\l^3^/sin(2\q)]^-1/4^
_refine_ls_extinction_method SHELXL
_refine_ls_goodness_of_fit_ref 1.040
_refine_ls_hydrogen_treatment constr
_refine_ls_matrix_type full
_refine_ls_number_parameters 308
_refine_ls_number_reflns 5006
_refine_ls_number_restraints 1
_refine_ls_restrained_S_all 1.040
_refine_ls_R_factor_all 0.0535
_refine_ls_R_factor_gt 0.0461
_refine_ls_shift/su_max 0.000
_refine_ls_shift/su_mean 0.000
_refine_ls_structure_factor_coef Fsqd
_refine_ls_weighting_details 'calc w=1/[\s^2^(Fo^2^)+(0.0736P)^2^+0.0984P] where P=(Fo^2^+2Fc^2^)/3'
_refine_ls_weighting_scheme calc
_refine_ls_wR_factor_gt 0.1195
_refine_ls_wR_factor_ref 0.1253
_reflns_number_gt 4402
_reflns_number_total 5006
_reflns_threshold_expression >2sigma(I)
_cod_data_source_file jo502140d_si_002.cif
_cod_data_source_block 5f
_cod_depositor_comments
;
The following automatic conversions were performed:

'_symmetry_cell_setting' value 'Monoclinic' changed to 'monoclinic'
according to
/home/saulius/struct/COD-crude-data--automatic-downloads/rss-feeds/ACS/lib/dictionaries/cif_core.dic
dictionary named 'cif_core.dic' version 2.4.2 from 2011-04-26.

Automatic conversion script
Id: cif_fix_values 2935 2014-11-11 08:27:57Z andrius 

 Adding full bibliography for 4030365--4030366.cif.
;
_cod_original_sg_symbol_H-M P21
_cod_database_code 4030366

loop_
_symmetry_equiv_pos_as_xyz
'x, y, z'
'-x, y+1/2, -z'

loop_
_atom_site_label
_atom_site_type_symbol
_atom_site_fract_x
_atom_site_fract_y
_atom_site_fract_z
_atom_site_U_iso_or_equiv
_atom_site_adp_type
_atom_site_occupancy
_atom_site_symmetry_multiplicity
_atom_site_calc_flag
_atom_site_refinement_flags
_atom_site_disorder_assembly
_atom_site_disorder_group
O1 O 0.18846(18) 0.81547(13) 0.14629(8) 0.0404(3) Uani 1 1 d . . .
O2 O 0.0264(2) 0.69691(16) 0.03445(8) 0.0488(4) Uani 1 1 d . . .
O3 O 0.29442(17) 0.58384(14) 0.31987(8) 0.0425(3) Uani 1 1 d . . .
O4 O -0.1601(2) 0.76284(19) 0.17974(10) 0.0575(4) Uani 1 1 d . . .
N1 N 0.04046(19) 0.69007(16) 0.30247(9) 0.0325(3) Uani 1 1 d . . .
N2 N -0.1958(2) 0.7942(2) 0.32311(13) 0.0558(5) Uani 1 1 d . . .
C1 C 0.2753(4) 1.0555(3) 0.14176(17) 0.0689(8) Uani 1 1 d . . .
H1A H 0.2323 1.0724 0.1961 0.103 Uiso 1 1 calc R . .
H1B H 0.2648 1.1421 0.1065 0.103 Uiso 1 1 calc R . .
H1C H 0.3953 1.0274 0.1566 0.103 Uiso 1 1 calc R . .
C2 C 0.1744(3) 0.9408(2) 0.09037(14) 0.0526(6) Uani 1 1 d . . .
H2A H 0.0536 0.9695 0.0731 0.063 Uiso 1 1 calc R . .
H2B H 0.2192 0.9206 0.0362 0.063 Uiso 1 1 calc R . .
C3 C 0.1034(2) 0.7015(2) 0.10908(11) 0.0367(4) Uani 1 1 d . B .
C4 C 0.1359(2) 0.57487(19) 0.17107(11) 0.0346(4) Uani 1 1 d . . .
C8 C -0.0132(3) 0.4687(2) 0.15177(14) 0.0486(5) Uani 1 1 d . B .
H8A H -0.1214 0.5217 0.1465 0.058 Uiso 1 1 calc R A 1
H8B H -0.0124 0.4239 0.0940 0.058 Uiso 1 1 calc R A 1
C12 C 0.1661(2) 0.61926(17) 0.26858(11) 0.0307(4) Uani 1 1 d . B .
C13 C -0.1132(2) 0.7508(2) 0.25914(14) 0.0430(4) Uani 1 1 d . . .
C14 C -0.3768(3) 0.8322(5) 0.3012(2) 0.0965(12) Uani 1 1 d . . .
H14A H -0.4107 0.8443 0.2373 0.145 Uiso 1 1 calc R . .
H14B H -0.3954 0.9207 0.3307 0.145 Uiso 1 1 calc R . .
H14C H -0.4450 0.7570 0.3208 0.145 Uiso 1 1 calc R . .
C15 C -0.1196(3) 0.7414(3) 0.40968(14) 0.0498(5) Uani 1 1 d . . .
H15 H -0.1759 0.6503 0.4200 0.060 Uiso 1 1 calc R . .
C16 C -0.1367(3) 0.8436(3) 0.48335(18) 0.0672(8) Uani 1 1 d . . .
H16A H -0.0864 0.9347 0.4725 0.101 Uiso 1 1 calc R . .
H16B H -0.0773 0.8053 0.5398 0.101 Uiso 1 1 calc R . .
H16C H -0.2575 0.8567 0.4853 0.101 Uiso 1 1 calc R . .
C17 C 0.0647(2) 0.71034(19) 0.39820(11) 0.0358(4) Uani 1 1 d . . .
H17 H 0.1033 0.6194 0.4283 0.043 Uiso 1 1 calc R . .
C18 C 0.1934(2) 0.82483(18) 0.43201(10) 0.0307(4) Uani 1 1 d . . .
C19 C 0.2211(2) 0.93973(19) 0.38094(12) 0.0350(4) Uani 1 1 d . . .
H19 H 0.1608 0.9471 0.3219 0.042 Uiso 1 1 calc R . .
C20 C 0.3366(3) 1.0442(2) 0.41573(14) 0.0413(4) Uani 1 1 d . . .
H20 H 0.3537 1.1232 0.3805 0.050 Uiso 1 1 calc R . .
C21 C 0.4268(2) 1.0341(2) 0.50124(14) 0.0428(5) Uani 1 1 d . . .
H21 H 0.5064 1.1053 0.5245 0.051 Uiso 1 1 calc R . .
C22 C 0.4005(3) 0.9199(2) 0.55270(13) 0.0430(5) Uani 1 1 d . . .
H22 H 0.4617 0.9127 0.6115 0.052 Uiso 1 1 calc R . .
C23 C 0.2850(2) 0.8163(2) 0.51849(11) 0.0379(4) Uani 1 1 d . . .
H23 H 0.2676 0.7381 0.5542 0.045 Uiso 1 1 calc R . .
C5A C 0.3052(3) 0.5059(2) 0.15446(14) 0.0476(5) Uani 0.777(7) 1 d P B 1
H5A1 H 0.3996 0.5726 0.1752 0.057 Uiso 0.777(7) 1 calc PR B 1
H5A2 H 0.3270 0.4201 0.1914 0.057 Uiso 0.777(7) 1 calc PR B 1
C6A C 0.3112(4) 0.4665(4) 0.06342(19) 0.0582(10) Uani 0.777(7) 1 d P B 1
H6A1 H 0.3245 0.3626 0.0633 0.070 Uiso 0.777(7) 1 calc PR B 1
H6A2 H 0.1967 0.4869 0.0284 0.070 Uiso 0.777(7) 1 calc PR B 1
C7A C 0.4208(9) 0.5171(8) 0.0182(3) 0.110(2) Uani 0.777(7) 1 d P B 1
H7A1 H 0.4418 0.6170 0.0327 0.165 Uiso 0.777(7) 1 calc PR B 1
H7A2 H 0.3745 0.5076 -0.0450 0.165 Uiso 0.777(7) 1 calc PR B 1
H7A3 H 0.5280 0.4646 0.0330 0.165 Uiso 0.777(7) 1 calc PR B 1
C9A C -0.0116(4) 0.3534(3) 0.21964(18) 0.0716(8) Uani 0.516(9) 1 d P B 1
H9A1 H -0.0213 0.3937 0.2775 0.086 Uiso 0.516(9) 1 calc PR B 1
H9A2 H 0.0944 0.2971 0.2265 0.086 Uiso 0.516(9) 1 calc PR B 1
C10A C -0.1744(9) 0.2586(7) 0.1808(4) 0.0528(16) Uani 0.516(9) 1 d P B 1
H10A H -0.2771 0.3191 0.1675 0.063 Uiso 0.516(9) 1 calc PR B 1
H10B H -0.1582 0.2132 0.1254 0.063 Uiso 0.516(9) 1 calc PR B 1
C11A C -0.1988(8) 0.1472(6) 0.2467(4) 0.072(2) Uani 0.516(9) 1 d P B 1
H11A H -0.0905 0.0987 0.2678 0.108 Uiso 0.516(9) 1 calc PR B 1
H11B H -0.2841 0.0787 0.2187 0.108 Uiso 0.516(9) 1 calc PR B 1
H11C H -0.2378 0.1916 0.2966 0.108 Uiso 0.516(9) 1 calc PR B 1
C5B C 0.3052(3) 0.5059(2) 0.15446(14) 0.0476(5) Uani 0.223(7) 1 d P B 2
H5B1 H 0.3514 0.4484 0.2071 0.057 Uiso 0.223(7) 1 calc PR B 2
H5B2 H 0.2737 0.4394 0.1046 0.057 Uiso 0.223(7) 1 calc PR B 2
C6B C 0.4321(13) 0.5850(12) 0.1373(7) 0.053(3) Uani 0.223(7) 1 d P B 2
H6B1 H 0.4076 0.6808 0.1573 0.064 Uiso 0.223(7) 1 calc PR B 2
H6B2 H 0.5334 0.5519 0.1796 0.064 Uiso 0.223(7) 1 calc PR B 2
C7B C 0.4881(16) 0.6063(19) 0.0636(10) 0.070(4) Uani 0.223(7) 1 d P B 2
H7B1 H 0.5959 0.5558 0.0661 0.105 Uiso 0.223(7) 1 calc PR B 2
H7B2 H 0.5063 0.7075 0.0563 0.105 Uiso 0.223(7) 1 calc PR B 2
H7B3 H 0.4038 0.5714 0.0137 0.105 Uiso 0.223(7) 1 calc PR B 2
C9B C -0.0116(4) 0.3534(3) 0.21964(18) 0.0716(8) Uani 0.484(9) 1 d P B 2
H9B1 H 0.1079 0.3203 0.2347 0.086 Uiso 0.484(9) 1 calc PR B 2
H9B2 H -0.0354 0.4010 0.2730 0.086 Uiso 0.484(9) 1 calc PR B 2
C10B C -0.1161(11) 0.2262(8) 0.2092(6) 0.064(2) Uani 0.484(9) 1 d P B 2
H10C H -0.0785 0.1599 0.2586 0.077 Uiso 0.484(9) 1 calc PR B 2
H10D H -0.1096 0.1778 0.1531 0.077 Uiso 0.484(9) 1 calc PR B 2
C11B C -0.2932(10) 0.2772(9) 0.2089(5) 0.090(3) Uani 0.484(9) 1 d P B 2
H11D H -0.2903 0.3510 0.2536 0.136 Uiso 0.484(9) 1 calc PR B 2
H11E H -0.3635 0.1983 0.2222 0.136 Uiso 0.484(9) 1 calc PR B 2
H11F H -0.3420 0.3158 0.1507 0.136 Uiso 0.484(9) 1 calc PR B 2

loop_
_atom_site_aniso_label
_atom_site_aniso_U_11
_atom_site_aniso_U_22
_atom_site_aniso_U_33
_atom_site_aniso_U_23
_atom_site_aniso_U_13
_atom_site_aniso_U_12
O1 0.0534(8) 0.0353(7) 0.0279(6) 0.0036(5) -0.0038(5) -0.0012(6)
O2 0.0610(9) 0.0515(8) 0.0283(6) -0.0029(6) -0.0057(6) 0.0009(7)
O3 0.0465(8) 0.0453(7) 0.0313(7) -0.0003(6) -0.0035(5) 0.0135(6)
O4 0.0408(8) 0.0765(11) 0.0481(8) -0.0080(8) -0.0091(6) 0.0155(8)
N1 0.0333(8) 0.0353(7) 0.0279(7) -0.0039(6) 0.0037(5) -0.0013(6)
N2 0.0302(8) 0.0752(13) 0.0624(11) -0.0226(10) 0.0100(8) 0.0009(8)
C1 0.104(2) 0.0440(12) 0.0544(15) 0.0097(11) 0.0049(14) -0.0136(13)
C2 0.0766(16) 0.0408(11) 0.0358(10) 0.0118(8) -0.0006(10) 0.0007(10)
C3 0.0422(10) 0.0392(9) 0.0265(8) -0.0024(7) 0.0009(7) 0.0036(8)
C4 0.0404(10) 0.0342(9) 0.0277(8) -0.0040(7) 0.0031(7) -0.0005(7)
C8 0.0586(13) 0.0461(11) 0.0403(11) -0.0159(9) 0.0077(9) -0.0140(10)
C12 0.0345(9) 0.0271(8) 0.0294(8) -0.0009(6) 0.0030(7) 0.0008(7)
C13 0.0312(9) 0.0470(10) 0.0487(11) -0.0130(9) 0.0017(8) 0.0012(8)
C14 0.0359(13) 0.146(3) 0.106(2) -0.041(2) 0.0101(14) 0.0178(17)
C15 0.0464(11) 0.0569(12) 0.0513(12) -0.0202(10) 0.0225(9) -0.0225(10)
C16 0.0545(14) 0.0836(18) 0.0722(15) -0.0387(14) 0.0343(12) -0.0209(13)
C17 0.0468(10) 0.0323(9) 0.0297(8) -0.0037(7) 0.0110(7) -0.0071(8)
C18 0.0308(8) 0.0343(9) 0.0273(8) -0.0056(7) 0.0067(6) -0.0005(7)
C19 0.0350(9) 0.0404(9) 0.0295(8) -0.0018(7) 0.0060(7) -0.0037(8)
C20 0.0405(10) 0.0403(10) 0.0451(11) -0.0038(8) 0.0133(8) -0.0098(8)
C21 0.0318(9) 0.0480(11) 0.0483(11) -0.0170(9) 0.0072(8) -0.0098(8)
C22 0.0382(10) 0.0528(11) 0.0355(10) -0.0115(9) 0.0005(8) 0.0034(8)
C23 0.0460(11) 0.0376(9) 0.0289(8) 0.0006(7) 0.0043(7) 0.0038(8)
C5A 0.0580(13) 0.0424(10) 0.0448(11) -0.0006(9) 0.0162(10) 0.0125(9)
C6A 0.071(2) 0.0641(19) 0.0408(15) 0.0016(13) 0.0148(14) 0.0308(16)
C7A 0.129(5) 0.148(6) 0.068(3) 0.023(3) 0.058(3) 0.052(4)
C9A 0.105(2) 0.0512(14) 0.0646(15) -0.0138(12) 0.0320(14) -0.0330(14)
C10A 0.055(4) 0.046(3) 0.053(3) 0.008(2) -0.001(3) -0.011(3)
C11A 0.081(4) 0.064(3) 0.067(3) 0.012(3) 0.002(3) -0.034(3)
C5B 0.0580(13) 0.0424(10) 0.0448(11) -0.0006(9) 0.0162(10) 0.0125(9)
C6B 0.052(6) 0.051(6) 0.056(6) -0.008(5) 0.007(4) 0.007(5)
C7B 0.054(7) 0.095(10) 0.061(8) 0.016(7) 0.011(6) 0.025(7)
C9B 0.105(2) 0.0512(14) 0.0646(15) -0.0138(12) 0.0320(14) -0.0330(14)
C10B 0.063(5) 0.053(4) 0.069(5) 0.008(3) -0.006(3) -0.003(3)
C11B 0.082(5) 0.086(5) 0.106(6) 0.023(4) 0.026(4) -0.005(4)

loop_
_atom_type_symbol
_atom_type_description
_atom_type_scat_dispersion_real
_atom_type_scat_dispersion_imag
_atom_type_scat_source
C C 0.0033 0.0016 'International Tables Vol C Tables 4.2.6.8 and 6.1.1.4'
H H 0.0000 0.0000 'International Tables Vol C Tables 4.2.6.8 and 6.1.1.4'
N N 0.0061 0.0033 'International Tables Vol C Tables 4.2.6.8 and 6.1.1.4'
O O 0.0106 0.0060 'International Tables Vol C Tables 4.2.6.8 and 6.1.1.4'

loop_
_geom_angle_atom_site_label_1
_geom_angle_atom_site_label_2
_geom_angle_atom_site_label_3
_geom_angle
C3 O1 C2 115.07(14)
C12 N1 C13 130.27(15)
C12 N1 C17 118.48(14)
C13 N1 C17 111.24(15)
C13 N2 C15 113.07(18)
C13 N2 C14 120.2(2)
C15 N2 C14 121.4(2)
C2 C1 H1A 109.5
C2 C1 H1B 109.5
H1A C1 H1B 109.5
C2 C1 H1C 109.5
H1A C1 H1C 109.5
H1B C1 H1C 109.5
O1 C2 C1 107.73(17)
O1 C2 H2A 110.2
C1 C2 H2A 110.2
O1 C2 H2B 110.2
C1 C2 H2B 110.2
H2A C2 H2B 108.5
O2 C3 O1 124.40(18)
O2 C3 C4 124.71(18)
O1 C3 C4 110.53(14)
C3 C4 C12 112.11(15)
C3 C4 C8 110.96(16)
C12 C4 C8 109.76(15)
C3 C4 C5A 105.88(15)
C12 C4 C5A 107.17(15)
C8 C4 C5A 110.84(17)
C9A C8 C4 115.58(19)
C9A C8 H8A 108.4
C4 C8 H8A 108.4
C9A C8 H8B 108.4
C4 C8 H8B 108.4
H8A C8 H8B 107.4
O3 C12 N1 117.83(15)
O3 C12 C4 121.18(16)
N1 C12 C4 120.73(14)
O4 C13 N2 127.47(19)
O4 C13 N1 126.26(18)
N2 C13 N1 106.27(17)
N2 C14 H14A 109.5
N2 C14 H14B 109.5
H14A C14 H14B 109.5
N2 C14 H14C 109.5
H14A C14 H14C 109.5
H14B C14 H14C 109.5
N2 C15 C16 112.9(2)
N2 C15 C17 101.63(15)
C16 C15 C17 115.52(17)
N2 C15 H15 108.8
C16 C15 H15 108.8
C17 C15 H15 108.8
C15 C16 H16A 109.5
C15 C16 H16B 109.5
H16A C16 H16B 109.5
C15 C16 H16C 109.5
H16A C16 H16C 109.5
H16B C16 H16C 109.5
N1 C17 C18 113.02(14)
N1 C17 C15 101.25(15)
C18 C17 C15 115.05(15)
N1 C17 H17 109.1
C18 C17 H17 109.1
C15 C17 H17 109.1
C19 C18 C23 118.57(16)
C19 C18 C17 122.41(15)
C23 C18 C17 119.00(16)
C18 C19 C20 120.32(17)
C18 C19 H19 119.8
C20 C19 H19 119.8
C21 C20 C19 120.48(19)
C21 C20 H20 119.8
C19 C20 H20 119.8
C22 C21 C20 119.70(18)
C22 C21 H21 120.2
C20 C21 H21 120.2
C23 C22 C21 119.97(17)
C23 C22 H22 120.0
C21 C22 H22 120.0
C22 C23 C18 120.96(18)
C22 C23 H23 119.5
C18 C23 H23 119.5
C6A C5A C4 116.8(2)
C6A C5A H5A1 108.1
C4 C5A H5A1 108.1
C6A C5A H5A2 108.1
C4 C5A H5A2 108.1
H5A1 C5A H5A2 107.3
C7A C6A C5A 124.5(5)
C7A C6A H6A1 106.2
C5A C6A H6A1 106.2
C7A C6A H6A2 106.2
C5A C6A H6A2 106.2
H6A1 C6A H6A2 106.4
C8 C9A C10A 104.2(3)
C8 C9A H9A1 110.9
C10A C9A H9A1 110.9
C8 C9A H9A2 110.9
C10A C9A H9A2 110.9
H9A1 C9A H9A2 108.9
C11A C10A C9A 109.9(5)
C11A C10A H10A 109.7
C9A C10A H10A 109.7
C11A C10A H10B 109.7
C9A C10A H10B 109.7
H10A C10A H10B 108.2
C7B C6B H6B1 104.5
C7B C6B H6B2 104.5
H6B1 C6B H6B2 105.6
C6B C7B H7B1 109.5
C6B C7B H7B2 109.5
H7B1 C7B H7B2 109.5
C6B C7B H7B3 109.5
H7B1 C7B H7B3 109.5
H7B2 C7B H7B3 109.5
C11B C10B H10C 110.8
C11B C10B H10D 110.8
H10C C10B H10D 108.9
C10B C11B H11D 109.5
C10B C11B H11E 109.5
H11D C11B H11E 109.5
C10B C11B H11F 109.5
H11D C11B H11F 109.5
H11E C11B H11F 109.5

loop_
_geom_bond_atom_site_label_1
_geom_bond_atom_site_label_2
_geom_bond_distance
O1 C3 1.345(2)
O1 C2 1.460(2)
O2 C3 1.201(2)
O3 C12 1.218(2)
O4 C13 1.219(2)
N1 C12 1.391(2)
N1 C13 1.406(2)
N1 C17 1.468(2)
N2 C13 1.354(3)
N2 C15 1.450(3)
N2 C14 1.467(3)
C1 C2 1.490(3)
C1 H1A 0.9800
C1 H1B 0.9800
C1 H1C 0.9800
C2 H2A 0.9900
C2 H2B 0.9900
C3 C4 1.527(3)
C4 C12 1.539(2)
C4 C8 1.545(3)
C4 C5A 1.568(3)
C8 C9A 1.513(3)
C8 H8A 0.9900
C8 H8B 0.9900
C14 H14A 0.9800
C14 H14B 0.9800
C14 H14C 0.9800
C15 C16 1.521(3)
C15 C17 1.546(3)
C15 H15 1.0000
C16 H16A 0.9800
C16 H16B 0.9800
C16 H16C 0.9800
C17 C18 1.518(2)
C17 H17 1.0000
C18 C19 1.387(3)
C18 C23 1.399(2)
C19 C20 1.390(3)
C19 H19 0.9500
C20 C21 1.383(3)
C20 H20 0.9500
C21 C22 1.382(3)
C21 H21 0.9500
C22 C23 1.382(3)
C22 H22 0.9500
C23 H23 0.9500
C5A C6A 1.466(3)
C5A H5A1 0.9900
C5A H5A2 0.9900
C6A C7A 1.313(7)
C6A H6A1 0.9900
C6A H6A2 0.9900
C7A H7A1 0.9800
C7A H7A2 0.9800
C7A H7A3 0.9800
C9A C10A 1.601(6)
C9A H9A1 0.9900
C9A H9A2 0.9900
C10A C11A 1.506(8)
C10A H10A 0.9900
C10A H10B 0.9900
C11A H11A 0.9800
C11A H11B 0.9800
C11A H11C 0.9800
C6B C7B 1.317(17)
C6B H6B1 0.9900
C6B H6B2 0.9900
C7B H7B1 0.9800
C7B H7B2 0.9800
C7B H7B3 0.9800
C10B C11B 1.496(12)
C10B H10C 0.9900
C10B H10D 0.9900
C11B H11D 0.9800
C11B H11E 0.9800
C11B H11F 0.9800

loop_
_geom_torsion_atom_site_label_1
_geom_torsion_atom_site_label_2
_geom_torsion_atom_site_label_3
_geom_torsion_atom_site_label_4
_geom_torsion
C3 O1 C2 C1 180.0(2)
C2 O1 C3 O2 3.2(3)
C2 O1 C3 C4 176.51(17)
O2 C3 C4 C12 -155.48(18)
O1 C3 C4 C12 31.2(2)
O2 C3 C4 C8 -32.4(3)
O1 C3 C4 C8 154.33(16)
O2 C3 C4 C5A 88.0(2)
O1 C3 C4 C5A -85.33(18)
C3 C4 C8 C9A -168.80(19)
C12 C4 C8 C9A -44.3(3)
C5A C4 C8 C9A 73.8(2)
C13 N1 C12 O3 175.31(18)
C17 N1 C12 O3 -3.7(2)
C13 N1 C12 C4 -10.4(3)
C17 N1 C12 C4 170.57(15)
C3 C4 C12 O3 -124.73(18)
C8 C4 C12 O3 111.5(2)
C5A C4 C12 O3 -9.0(2)
C3 C4 C12 N1 61.2(2)
C8 C4 C12 N1 -62.6(2)
C5A C4 C12 N1 176.98(16)
C15 N2 C13 O4 169.6(2)
C14 N2 C13 O4 15.1(4)
C15 N2 C13 N1 -11.2(2)
C14 N2 C13 N1 -165.7(3)
C12 N1 C13 O4 -6.5(3)
C17 N1 C13 O4 172.5(2)
C12 N1 C13 N2 174.23(18)
C17 N1 C13 N2 -6.7(2)
C13 N2 C15 C16 147.38(19)
C14 N2 C15 C16 -58.5(3)
C13 N2 C15 C17 23.0(2)
C14 N2 C15 C17 177.2(3)
C12 N1 C17 C18 75.4(2)
C13 N1 C17 C18 -103.73(18)
C12 N1 C17 C15 -160.94(15)
C13 N1 C17 C15 19.9(2)
N2 C15 C17 N1 -24.20(18)
C16 C15 C17 N1 -146.8(2)
N2 C15 C17 C18 98.02(18)
C16 C15 C17 C18 -24.6(3)
N1 C17 C18 C19 29.5(2)
C15 C17 C18 C19 -86.1(2)
N1 C17 C18 C23 -152.01(16)
C15 C17 C18 C23 92.4(2)
C23 C18 C19 C20 -0.5(3)
C17 C18 C19 C20 177.98(17)
C18 C19 C20 C21 0.8(3)
C19 C20 C21 C22 -0.7(3)
C20 C21 C22 C23 0.3(3)
C21 C22 C23 C18 0.0(3)
C19 C18 C23 C22 0.1(3)
C17 C18 C23 C22 -178.42(18)
C3 C4 C5A C6A -54.9(3)
C12 C4 C5A C6A -174.8(2)
C8 C4 C5A C6A 65.5(3)
C4 C5A C6A C7A 119.7(4)
C4 C8 C9A C10A -178.1(3)
C8 C9A C10A C11A -174.3(5)
